data_4070417
loop_
_publ_author_name
'Coe, Benjamin J.'
'Docherty, Rebecca J.'
'Foxon, Simon P.'
'Harper, Elizabeth C.'
'Helliwell, Madeleine'
'Raftery, James'
'Clays, Koen'
'Franz, Edith'
'Brunschwig, Bruce S.'

_publ_section_title
;
 Syntheses and Properties of Salts of Chromophores with Ferrocenyl
 Electron Donor Groups and Quaternary Nitrogen Acceptors
;
_journal_issue 24
_journal_name_full Organometallics
_journal_page_first 6880
_journal_paper_doi 10.1021/om9007955
_journal_volume 28
_journal_year 2009
_chemical_formula_sum 'C29 H24 F6 Fe N P'
_chemical_formula_weight 587.31
_space_group_IT_number 2
_symmetry_cell_setting triclinic
_symmetry_space_group_name_Hall '-P 1'
_symmetry_space_group_name_H-M 'P -1'
_atom_sites_solution_hydrogens geom
_atom_sites_solution_primary direct
_atom_sites_solution_secondary difmap
_audit_creation_method SHELXL-97
_cell_angle_alpha 92.4200(10)
_cell_angle_beta 101.7670(10)
_cell_angle_gamma 112.7420(10)
_cell_formula_units_Z 2
_cell_length_a 9.9910(8)
_cell_length_b 11.7125(10)
_cell_length_c 11.8473(10)
_cell_measurement_reflns_used 3973
_cell_measurement_temperature 100(2)
_cell_measurement_theta_max 26.39
_cell_measurement_theta_min 2.28
_cell_volume 1240.41(18)
_computing_cell_refinement 'Bruker SMART'
_computing_data_collection 'Bruker SMART'
_computing_data_reduction 'Bruker SAINT'
_computing_molecular_graphics 'Bruker SHELXTL'
_computing_publication_material 'Bruker SHELXTL'
_computing_structure_refinement 'SHELXL-97 (Sheldrick, 1997)'
_computing_structure_solution 'SHELXS-97 (Sheldrick, 1990)'
_diffrn_ambient_temperature 100(2)
_diffrn_measured_fraction_theta_full 0.981
_diffrn_measured_fraction_theta_max 0.981
_diffrn_measurement_device_type 'CCD area detector'
_diffrn_measurement_method 'phi and omega scans'
_diffrn_radiation_monochromator graphite
_diffrn_radiation_source 'fine-focus sealed tube'
_diffrn_radiation_type MoK\a
_diffrn_radiation_wavelength 0.71073
_diffrn_reflns_av_R_equivalents 0.0183
_diffrn_reflns_av_sigmaI/netI 0.0308
_diffrn_reflns_limit_h_max 12
_diffrn_reflns_limit_h_min -12
_diffrn_reflns_limit_k_max 14
_diffrn_reflns_limit_k_min -14
_diffrn_reflns_limit_l_max 14
_diffrn_reflns_limit_l_min -14
_diffrn_reflns_number 9855
_diffrn_reflns_theta_full 26.39
_diffrn_reflns_theta_max 26.39
_diffrn_reflns_theta_min 1.77
_exptl_absorpt_coefficient_mu 0.738
_exptl_absorpt_correction_T_max 0.9640
_exptl_absorpt_correction_T_min 0.7567
_exptl_absorpt_correction_type multi-scan
_exptl_absorpt_process_details SADABS
_exptl_crystal_colour red
_exptl_crystal_density_diffrn 1.572
_exptl_crystal_density_method 'not measured'
_exptl_crystal_description plate
_exptl_crystal_F_000 600
_exptl_crystal_size_max 0.40
_exptl_crystal_size_mid 0.15
_exptl_crystal_size_min 0.05
_refine_diff_density_max 0.582
_refine_diff_density_min -0.300
_refine_diff_density_rms 0.068
_refine_ls_extinction_method none
_refine_ls_goodness_of_fit_ref 1.049
_refine_ls_hydrogen_treatment constr
_refine_ls_matrix_type full
_refine_ls_number_parameters 343
_refine_ls_number_reflns 4990
_refine_ls_number_restraints 0
_refine_ls_restrained_S_all 1.049
_refine_ls_R_factor_all 0.0454
_refine_ls_R_factor_gt 0.0369
_refine_ls_shift/su_max 0.001
_refine_ls_shift/su_mean 0.000
_refine_ls_structure_factor_coef Fsqd
_refine_ls_weighting_details 'calc w=1/[\s^2^(Fo^2^)+(0.0426P)^2^+0.7553P] where P=(Fo^2^+2Fc^2^)/3'
_refine_ls_weighting_scheme calc
_refine_ls_wR_factor_gt 0.0848
_refine_ls_wR_factor_ref 0.0888
_reflns_number_gt 4289
_reflns_number_total 4990
_reflns_threshold_expression >2sigma(I)
_cod_data_source_file om9007955_si_001.cif
_cod_data_source_block '[2]PF6(a)'
_cod_depositor_comments
;
The following automatic conversions were performed:

'_symmetry_cell_setting' value 'Triclinic' changed to 'triclinic'
according to /home/saulius/struct/CIF-dictionaries/cif_core.dic
dictionary named 'cif_core.dic' version 2.4.2 from 2011-04-26.

Automatic conversion script
Id: cif_fix_values 1715 2011-07-08 13:25:40Z adriana 
;
_cod_original_sg_symbol_H-M P-1
_cod_database_code 4070417

loop_
_symmetry_equiv_pos_as_xyz
'x, y, z'
'-x, -y, -z'

loop_
_atom_site_label
_atom_site_type_symbol
_atom_site_fract_x
_atom_site_fract_y
_atom_site_fract_z
_atom_site_U_iso_or_equiv
_atom_site_adp_type
_atom_site_occupancy
_atom_site_symmetry_multiplicity
_atom_site_calc_flag
_atom_site_refinement_flags
Fe1 Fe 0.78617(3) 0.18767(3) 0.47567(3) 0.01756(9) Uani 1 1 d .
N1 N 1.20604(19) 1.09068(16) 1.17435(15) 0.0184(4) Uani 1 1 d .
C1 C 0.8872(2) 0.2068(2) 0.64728(17) 0.0176(4) Uani 1 1 d .
C2 C 0.9632(2) 0.1637(2) 0.57636(18) 0.0205(4) Uani 1 1 d .
H2 H 1.0703 0.2079 0.5738 0.025 Uiso 1 1 calc R
C3 C 0.8592(2) 0.0494(2) 0.50794(19) 0.0223(5) Uani 1 1 d .
H3 H 0.8806 -0.0009 0.4493 0.027 Uiso 1 1 calc R
C4 C 0.7188(2) 0.0194(2) 0.53650(19) 0.0214(4) Uani 1 1 d .
H4 H 0.6246 -0.0557 0.5018 0.026 Uiso 1 1 calc R
C5 C 0.7359(2) 0.1158(2) 0.62239(18) 0.0210(4) Uani 1 1 d .
H5 H 0.6554 0.1202 0.6582 0.025 Uiso 1 1 calc R
C6 C 0.9479(2) 0.3254(2) 0.72574(17) 0.0180(4) Uani 1 1 d .
C7 C 0.8498(2) 0.3736(2) 0.75628(18) 0.0193(4) Uani 1 1 d .
H7 H 0.7451 0.3286 0.7270 0.023 Uiso 1 1 calc R
C8 C 0.9024(2) 0.4848(2) 0.82777(18) 0.0195(4) Uani 1 1 d .
H8 H 0.8335 0.5152 0.8475 0.023 Uiso 1 1 calc R
C9 C 1.0566(2) 0.55456(19) 0.87218(17) 0.0179(4) Uani 1 1 d .
C10 C 1.1542(2) 0.5050(2) 0.84321(18) 0.0206(4) Uani 1 1 d .
H10 H 1.2588 0.5494 0.8733 0.025 Uiso 1 1 calc R
C11 C 1.1013(2) 0.3926(2) 0.77171(18) 0.0202(4) Uani 1 1 d .
H11 H 1.1698 0.3607 0.7537 0.024 Uiso 1 1 calc R
C12 C 1.1155(2) 0.6761(2) 0.94239(17) 0.0188(4) Uani 1 1 d .
H12 H 1.2210 0.7209 0.9626 0.023 Uiso 1 1 calc R
C13 C 1.0344(2) 0.73075(19) 0.98122(18) 0.0186(4) Uani 1 1 d .
H13 H 0.9290 0.6858 0.9631 0.022 Uiso 1 1 calc R
C14 C 1.0962(2) 0.8531(2) 1.04855(17) 0.0181(4) Uani 1 1 d .
C15 C 1.0067(2) 0.89309(19) 1.10335(18) 0.0189(4) Uani 1 1 d .
H15 H 0.9058 0.8381 1.0977 0.023 Uiso 1 1 calc R
C16 C 1.0623(2) 1.0096(2) 1.16463(18) 0.0196(4) Uani 1 1 d .
H16 H 0.9996 1.0344 1.2010 0.023 Uiso 1 1 calc R
C17 C 1.2957(2) 1.0544(2) 1.12305(18) 0.0200(4) Uani 1 1 d .
H17 H 1.3964 1.1109 1.1307 0.024 Uiso 1 1 calc R
C18 C 1.2447(2) 0.9391(2) 1.06099(18) 0.0198(4) Uani 1 1 d .
H18 H 1.3099 0.9166 1.0258 0.024 Uiso 1 1 calc R
C19 C 1.2651(2) 1.2157(2) 1.23766(19) 0.0205(4) Uani 1 1 d .
C20 C 1.2270(3) 1.2332(2) 1.3410(2) 0.0251(5) Uani 1 1 d .
H20 H 1.1615 1.1648 1.3703 0.030 Uiso 1 1 calc R
C21 C 1.2869(3) 1.3531(2) 1.4007(2) 0.0298(5) Uani 1 1 d .
H21 H 1.2612 1.3674 1.4713 0.036 Uiso 1 1 calc R
C22 C 1.3836(3) 1.4520(2) 1.3581(2) 0.0313(6) Uani 1 1 d .
H22 H 1.4244 1.5336 1.3999 0.038 Uiso 1 1 calc R
C23 C 1.4213(3) 1.4330(2) 1.2555(2) 0.0290(5) Uani 1 1 d .
H23 H 1.4884 1.5013 1.2272 0.035 Uiso 1 1 calc R
C24 C 1.3611(2) 1.3137(2) 1.1934(2) 0.0245(5) Uani 1 1 d .
H24 H 1.3854 1.2998 1.1220 0.029 Uiso 1 1 calc R
C25 C 0.7932(3) 0.3581(2) 0.4369(2) 0.0289(5) Uani 1 1 d .
H25 H 0.8417 0.4377 0.4920 0.035 Uiso 1 1 calc R
C26 C 0.8629(3) 0.3134(2) 0.3651(2) 0.0318(5) Uani 1 1 d .
H26 H 0.9689 0.3555 0.3592 0.038 Uiso 1 1 calc R
C27 C 0.7546(4) 0.1969(2) 0.3017(2) 0.0404(7) Uani 1 1 d .
H27 H 0.7711 0.1429 0.2431 0.048 Uiso 1 1 calc R
C28 C 0.6200(3) 0.1709(2) 0.3373(2) 0.0377(6) Uani 1 1 d .
H28 H 0.5244 0.0954 0.3079 0.045 Uiso 1 1 calc R
C29 C 0.6436(3) 0.2705(2) 0.4197(2) 0.0346(6) Uani 1 1 d .
H29 H 0.5680 0.2779 0.4600 0.041 Uiso 1 1 calc R
P2 P 0.58275(6) 0.79858(5) 0.16561(5) 0.02262(14) Uani 1 1 d .
F1 F 0.52164(17) 0.84802(16) 0.04961(14) 0.0441(4) Uani 1 1 d .
F2 F 0.64973(15) 0.72663(13) 0.09008(13) 0.0336(3) Uani 1 1 d .
F3 F 0.42866(14) 0.67862(13) 0.13817(13) 0.0325(3) Uani 1 1 d .
F4 F 0.64296(17) 0.74771(15) 0.27885(13) 0.0423(4) Uani 1 1 d .
F5 F 0.51617(17) 0.87122(14) 0.23906(15) 0.0440(4) Uani 1 1 d .
F6 F 0.73775(16) 0.91887(13) 0.19044(15) 0.0416(4) Uani 1 1 d .

loop_
_atom_site_aniso_label
_atom_site_aniso_U_11
_atom_site_aniso_U_22
_atom_site_aniso_U_33
_atom_site_aniso_U_23
_atom_site_aniso_U_13
_atom_site_aniso_U_12
Fe1 0.01935(16) 0.01857(16) 0.01611(16) 0.00435(11) 0.00229(12) 0.00987(13)
N1 0.0173(9) 0.0195(9) 0.0178(9) 0.0050(7) 0.0013(7) 0.0077(7)
C1 0.0179(10) 0.0225(11) 0.0152(10) 0.0066(8) 0.0034(8) 0.0109(9)
C2 0.0195(10) 0.0251(11) 0.0206(11) 0.0054(9) 0.0034(8) 0.0134(9)
C3 0.0257(11) 0.0241(11) 0.0233(11) 0.0059(9) 0.0048(9) 0.0168(10)
C4 0.0235(11) 0.0180(10) 0.0237(11) 0.0073(9) 0.0044(9) 0.0097(9)
C5 0.0204(11) 0.0238(11) 0.0215(11) 0.0089(9) 0.0067(9) 0.0104(9)
C6 0.0199(10) 0.0227(11) 0.0150(10) 0.0080(8) 0.0053(8) 0.0114(9)
C7 0.0155(10) 0.0265(11) 0.0171(10) 0.0042(9) 0.0038(8) 0.0096(9)
C8 0.0195(10) 0.0258(11) 0.0164(10) 0.0038(8) 0.0051(8) 0.0121(9)
C9 0.0189(10) 0.0214(10) 0.0147(10) 0.0057(8) 0.0032(8) 0.0097(9)
C10 0.0165(10) 0.0240(11) 0.0209(11) 0.0055(9) 0.0032(8) 0.0083(9)
C11 0.0186(10) 0.0273(11) 0.0202(11) 0.0070(9) 0.0059(9) 0.0142(9)
C12 0.0166(10) 0.0229(11) 0.0171(10) 0.0074(8) 0.0031(8) 0.0082(9)
C13 0.0157(10) 0.0213(11) 0.0171(10) 0.0053(8) 0.0019(8) 0.0063(9)
C14 0.0177(10) 0.0227(11) 0.0158(10) 0.0087(8) 0.0029(8) 0.0101(9)
C15 0.0153(10) 0.0209(11) 0.0198(10) 0.0075(8) 0.0032(8) 0.0067(9)
C16 0.0174(10) 0.0245(11) 0.0199(10) 0.0073(9) 0.0058(8) 0.0105(9)
C17 0.0149(10) 0.0254(11) 0.0197(10) 0.0061(9) 0.0037(8) 0.0082(9)
C18 0.0165(10) 0.0242(11) 0.0205(11) 0.0049(9) 0.0051(8) 0.0097(9)
C19 0.0176(10) 0.0207(11) 0.0233(11) 0.0047(9) -0.0008(8) 0.0105(9)
C20 0.0250(12) 0.0252(12) 0.0263(12) 0.0054(9) 0.0032(9) 0.0128(10)
C21 0.0314(13) 0.0318(13) 0.0278(12) -0.0021(10) -0.0011(10) 0.0190(11)
C22 0.0292(13) 0.0223(12) 0.0395(14) -0.0015(10) -0.0070(11) 0.0156(10)
C23 0.0236(12) 0.0209(11) 0.0397(14) 0.0094(10) 0.0002(10) 0.0092(10)
C24 0.0218(11) 0.0257(12) 0.0260(12) 0.0079(9) 0.0007(9) 0.0117(10)
C25 0.0388(14) 0.0187(11) 0.0271(12) 0.0055(9) -0.0007(10) 0.0136(10)
C26 0.0388(14) 0.0320(13) 0.0258(12) 0.0151(10) 0.0093(11) 0.0138(11)
C27 0.077(2) 0.0341(14) 0.0137(11) 0.0065(10) 0.0048(12) 0.0297(15)
C28 0.0385(15) 0.0293(13) 0.0318(14) 0.0085(11) -0.0149(11) 0.0106(11)
C29 0.0313(13) 0.0339(14) 0.0441(15) 0.0164(12) 0.0023(11) 0.0214(11)
P2 0.0175(3) 0.0234(3) 0.0313(3) 0.0060(2) 0.0101(2) 0.0104(2)
F1 0.0346(8) 0.0591(10) 0.0547(10) 0.0361(8) 0.0220(7) 0.0276(8)
F2 0.0216(7) 0.0387(8) 0.0419(8) -0.0074(7) 0.0075(6) 0.0149(6)
F3 0.0198(7) 0.0324(8) 0.0441(8) 0.0095(6) 0.0105(6) 0.0076(6)
F4 0.0364(9) 0.0551(10) 0.0345(8) 0.0121(7) 0.0006(7) 0.0208(8)
F5 0.0362(9) 0.0397(9) 0.0641(11) -0.0017(8) 0.0279(8) 0.0168(7)
F6 0.0248(7) 0.0271(8) 0.0698(11) -0.0069(7) 0.0213(7) 0.0036(6)

loop_
_atom_type_symbol
_atom_type_description
_atom_type_scat_dispersion_real
_atom_type_scat_dispersion_imag
_atom_type_scat_source
C C 0.0033 0.0016 'International Tables Vol C Tables 4.2.6.8 and 6.1.1.4'
H H 0.0000 0.0000 'International Tables Vol C Tables 4.2.6.8 and 6.1.1.4'
N N 0.0061 0.0033 'International Tables Vol C Tables 4.2.6.8 and 6.1.1.4'
F F 0.0171 0.0103 'International Tables Vol C Tables 4.2.6.8 and 6.1.1.4'
P P 0.1023 0.0942 'International Tables Vol C Tables 4.2.6.8 and 6.1.1.4'
Fe Fe 0.3463 0.8444 'International Tables Vol C Tables 4.2.6.8 and 6.1.1.4'

loop_
_geom_angle_atom_site_label_1
_geom_angle_atom_site_label_2
_geom_angle_atom_site_label_3
_geom_angle
C28 Fe1 C5 119.91(10)
C28 Fe1 C27 40.85(12)
C5 Fe1 C27 155.93(11)
C28 Fe1 C4 105.53(10)
C5 Fe1 C4 40.88(9)
C27 Fe1 C4 120.62(10)
C28 Fe1 C29 40.42(11)
C5 Fe1 C29 106.66(10)
C27 Fe1 C29 68.09(12)
C4 Fe1 C29 122.51(10)
C28 Fe1 C3 122.90(10)
C5 Fe1 C3 68.81(9)
C27 Fe1 C3 107.31(10)
C4 Fe1 C3 40.93(9)
C29 Fe1 C3 159.23(10)
C28 Fe1 C1 156.26(11)
C5 Fe1 C1 41.22(8)
C27 Fe1 C1 161.62(11)
C4 Fe1 C1 69.33(9)
C29 Fe1 C1 121.59(10)
C3 Fe1 C1 69.21(9)
C28 Fe1 C26 68.83(11)
C5 Fe1 C26 161.00(10)
C27 Fe1 C26 40.97(11)
C4 Fe1 C26 157.42(10)
C29 Fe1 C26 68.17(11)
C3 Fe1 C26 122.55(10)
C1 Fe1 C26 124.60(9)
C28 Fe1 C2 160.39(10)
C5 Fe1 C2 68.85(9)
C27 Fe1 C2 124.65(11)
C4 Fe1 C2 68.78(9)
C29 Fe1 C2 158.38(10)
C3 Fe1 C2 40.73(9)
C1 Fe1 C2 41.15(8)
C26 Fe1 C2 108.82(10)
C28 Fe1 C25 68.27(10)
C5 Fe1 C25 124.22(9)
C27 Fe1 C25 68.02(10)
C4 Fe1 C25 159.88(10)
C29 Fe1 C25 40.56(10)
C3 Fe1 C25 158.45(10)
C1 Fe1 C25 108.21(9)
C26 Fe1 C25 40.15(10)
C2 Fe1 C25 123.33(9)
C17 N1 C16 119.29(18)
C17 N1 C19 119.48(18)
C16 N1 C19 121.23(18)
C5 C1 C2 107.02(18)
C5 C1 C6 125.54(19)
C2 C1 C6 127.33(19)
C5 C1 Fe1 69.24(11)
C2 C1 Fe1 69.70(12)
C6 C1 Fe1 123.27(14)
C3 C2 C1 108.31(19)
C3 C2 Fe1 69.37(12)
C1 C2 Fe1 69.15(11)
C3 C2 H2 125.8
C1 C2 H2 125.8
Fe1 C2 H2 125.8
C2 C3 C4 108.24(19)
C2 C3 Fe1 69.91(12)
C4 C3 Fe1 69.49(12)
C2 C3 H3 125.9
C4 C3 H3 125.9
Fe1 C3 H3 125.9
C5 C4 C3 107.88(19)
C5 C4 Fe1 69.45(12)
C3 C4 Fe1 69.58(12)
C5 C4 H4 126.1
C3 C4 H4 126.1
Fe1 C4 H4 126.1
C4 C5 C1 108.54(19)
C4 C5 Fe1 69.67(12)
C1 C5 Fe1 69.54(11)
C4 C5 H5 125.7
C1 C5 H5 125.7
Fe1 C5 H5 125.7
C11 C6 C7 118.23(19)
C11 C6 C1 122.24(19)
C7 C6 C1 119.53(19)
C8 C7 C6 121.1(2)
C8 C7 H7 119.4
C6 C7 H7 119.4
C7 C8 C9 121.11(19)
C7 C8 H8 119.4
C9 C8 H8 119.4
C10 C9 C8 117.60(19)
C10 C9 C12 120.22(19)
C8 C9 C12 122.14(19)
C11 C10 C9 121.4(2)
C11 C10 H10 119.3
C9 C10 H10 119.3
C10 C11 C6 120.54(19)
C10 C11 H11 119.7
C6 C11 H11 119.7
C13 C12 C9 126.0(2)
C13 C12 H12 117.0
C9 C12 H12 117.0
C12 C13 C14 124.7(2)
C12 C13 H13 117.7
C14 C13 H13 117.7
C15 C14 C18 116.39(19)
C15 C14 C13 120.44(19)
C18 C14 C13 123.15(19)
C16 C15 C14 121.1(2)
C16 C15 H15 119.4
C14 C15 H15 119.4
N1 C16 C15 120.96(19)
N1 C16 H16 119.5
C15 C16 H16 119.5
N1 C17 C18 121.7(2)
N1 C17 H17 119.2
C18 C17 H17 119.2
C17 C18 C14 120.6(2)
C17 C18 H18 119.7
C14 C18 H18 119.7
C20 C19 C24 121.9(2)
C20 C19 N1 119.56(19)
C24 C19 N1 118.5(2)
C19 C20 C21 118.4(2)
C19 C20 H20 120.8
C21 C20 H20 120.8
C22 C21 C20 120.4(2)
C22 C21 H21 119.8
C20 C21 H21 119.8
C23 C22 C21 120.5(2)
C23 C22 H22 119.7
C21 C22 H22 119.7
C22 C23 C24 120.1(2)
C22 C23 H23 120.0
C24 C23 H23 120.0
C19 C24 C23 118.7(2)
C19 C24 H24 120.7
C23 C24 H24 120.7
C26 C25 C29 108.4(2)
C26 C25 Fe1 69.79(13)
C29 C25 Fe1 69.39(13)
C26 C25 H25 125.8
C29 C25 H25 125.8
Fe1 C25 H25 125.8
C25 C26 C27 107.5(2)
C25 C26 Fe1 70.05(13)
C27 C26 Fe1 69.25(14)
C25 C26 H26 126.2
C27 C26 H26 126.2
Fe1 C26 H26 126.2
C28 C27 C26 107.8(2)
C28 C27 Fe1 69.12(14)
C26 C27 Fe1 69.79(13)
C28 C27 H27 126.1
C26 C27 H27 126.1
Fe1 C27 H27 126.1
C29 C28 C27 108.0(2)
C29 C28 Fe1 70.32(14)
C27 C28 Fe1 70.03(14)
C29 C28 H28 126.0
C27 C28 H28 126.0
Fe1 C28 H28 126.0
C28 C29 C25 108.3(2)
C28 C29 Fe1 69.26(14)
C25 C29 Fe1 70.05(13)
C28 C29 H29 125.9
C25 C29 H29 125.9
Fe1 C29 H29 125.9
F4 P2 F3 90.46(8)
F4 P2 F5 90.94(9)
F3 P2 F5 90.38(8)
F4 P2 F6 90.37(9)
F3 P2 F6 178.82(9)
F5 P2 F6 90.44(8)
F4 P2 F2 89.86(9)
F3 P2 F2 89.88(8)
F5 P2 F2 179.15(9)
F6 P2 F2 89.29(8)
F4 P2 F1 179.01(10)
F3 P2 F1 89.09(8)
F5 P2 F1 89.94(9)
F6 P2 F1 90.06(9)
F2 P2 F1 89.26(9)

loop_
_geom_bond_atom_site_label_1
_geom_bond_atom_site_label_2
_geom_bond_distance
Fe1 C28 2.023(2)
Fe1 C5 2.034(2)
Fe1 C27 2.035(2)
Fe1 C4 2.037(2)
Fe1 C29 2.037(2)
Fe1 C3 2.038(2)
Fe1 C1 2.038(2)
Fe1 C26 2.042(2)
Fe1 C2 2.045(2)
Fe1 C25 2.045(2)
N1 C17 1.358(3)
N1 C16 1.359(3)
N1 C19 1.453(3)
C1 C5 1.433(3)
C1 C2 1.435(3)
C1 C6 1.474(3)
C2 C3 1.421(3)
C2 H2 1.0000
C3 C4 1.425(3)
C3 H3 1.0000
C4 C5 1.421(3)
C4 H4 1.0000
C5 H5 1.0000
C6 C11 1.398(3)
C6 C7 1.402(3)
C7 C8 1.373(3)
C7 H7 0.9500
C8 C9 1.406(3)
C8 H8 0.9500
C9 C10 1.401(3)
C9 C12 1.455(3)
C10 C11 1.384(3)
C10 H10 0.9500
C11 H11 0.9500
C12 C13 1.344(3)
C12 H12 0.9500
C13 C14 1.446(3)
C13 H13 0.9500
C14 C15 1.406(3)
C14 C18 1.407(3)
C15 C16 1.365(3)
C15 H15 0.9500
C16 H16 0.9500
C17 C18 1.362(3)
C17 H17 0.9500
C18 H18 0.9500
C19 C20 1.383(3)
C19 C24 1.385(3)
C20 C21 1.387(3)
C20 H20 0.9500
C21 C22 1.383(4)
C21 H21 0.9500
C22 C23 1.377(4)
C22 H22 0.9500
C23 C24 1.392(3)
C23 H23 0.9500
C24 H24 0.9500
C25 C26 1.403(4)
C25 C29 1.415(3)
C25 H25 1.0000
C26 C27 1.427(4)
C26 H26 1.0000
C27 C28 1.416(4)
C27 H27 1.0000
C28 C29 1.402(4)
C28 H28 1.0000
C29 H29 1.0000
P2 F4 1.5913(16)
P2 F3 1.5921(14)
P2 F5 1.5921(15)
P2 F6 1.6006(15)
P2 F2 1.6047(14)
P2 F1 1.6109(16)

loop_
_geom_torsion_atom_site_label_1
_geom_torsion_atom_site_label_2
_geom_torsion_atom_site_label_3
_geom_torsion_atom_site_label_4
_geom_torsion
C28 Fe1 C1 C5 44.3(3)
C27 Fe1 C1 C5 -163.5(3)
C4 Fe1 C1 C5 -37.28(12)
C29 Fe1 C1 C5 78.98(15)
C3 Fe1 C1 C5 -81.19(13)
C26 Fe1 C1 C5 162.89(13)
C2 Fe1 C1 C5 -118.30(18)
C25 Fe1 C1 C5 121.53(13)
C28 Fe1 C1 C2 162.6(2)
C5 Fe1 C1 C2 118.30(18)
C27 Fe1 C1 C2 -45.2(3)
C4 Fe1 C1 C2 81.02(13)
C29 Fe1 C1 C2 -162.73(13)
C3 Fe1 C1 C2 37.11(13)
C26 Fe1 C1 C2 -78.82(16)
C25 Fe1 C1 C2 -120.17(13)
C28 Fe1 C1 C6 -75.4(3)
C5 Fe1 C1 C6 -119.7(2)
C27 Fe1 C1 C6 76.8(4)
C4 Fe1 C1 C6 -156.94(19)
C29 Fe1 C1 C6 -40.7(2)
C3 Fe1 C1 C6 159.16(19)
C26 Fe1 C1 C6 43.2(2)
C2 Fe1 C1 C6 122.0(2)
C25 Fe1 C1 C6 1.9(2)
C5 C1 C2 C3 1.0(2)
C6 C1 C2 C3 -175.42(19)
Fe1 C1 C2 C3 -58.46(14)
C5 C1 C2 Fe1 59.43(14)
C6 C1 C2 Fe1 -117.0(2)
C28 Fe1 C2 C3 -38.8(3)
C5 Fe1 C2 C3 81.69(14)
C27 Fe1 C2 C3 -75.62(16)
C4 Fe1 C2 C3 37.70(13)
C29 Fe1 C2 C3 163.5(2)
C1 Fe1 C2 C3 120.17(18)
C26 Fe1 C2 C3 -118.38(14)
C25 Fe1 C2 C3 -160.45(13)
C28 Fe1 C2 C1 -158.9(3)
C5 Fe1 C2 C1 -38.47(12)
C27 Fe1 C2 C1 164.22(13)
C4 Fe1 C2 C1 -82.47(13)
C29 Fe1 C2 C1 43.4(3)
C3 Fe1 C2 C1 -120.17(18)
C26 Fe1 C2 C1 121.45(13)
C25 Fe1 C2 C1 79.38(15)
C1 C2 C3 C4 -0.8(2)
Fe1 C2 C3 C4 -59.10(15)
C1 C2 C3 Fe1 58.33(14)
C28 Fe1 C3 C2 165.51(14)
C5 Fe1 C3 C2 -81.78(14)
C27 Fe1 C3 C2 123.42(15)
C4 Fe1 C3 C2 -119.52(19)
C29 Fe1 C3 C2 -162.9(3)
C1 Fe1 C3 C2 -37.48(12)
C26 Fe1 C3 C2 81.09(15)
C25 Fe1 C3 C2 49.6(3)
C28 Fe1 C3 C4 -74.97(17)
C5 Fe1 C3 C4 37.74(13)
C27 Fe1 C3 C4 -117.06(15)
C29 Fe1 C3 C4 -43.3(3)
C1 Fe1 C3 C4 82.04(14)
C26 Fe1 C3 C4 -159.38(13)
C2 Fe1 C3 C4 119.52(18)
C25 Fe1 C3 C4 169.1(2)
C2 C3 C4 C5 0.3(2)
Fe1 C3 C4 C5 -59.09(14)
C2 C3 C4 Fe1 59.37(15)
C28 Fe1 C4 C5 -118.01(14)
C27 Fe1 C4 C5 -159.60(15)
C29 Fe1 C4 C5 -77.48(16)
C3 Fe1 C4 C5 119.30(18)
C1 Fe1 C4 C5 37.58(12)
C26 Fe1 C4 C5 169.9(2)
C2 Fe1 C4 C5 81.78(13)
C25 Fe1 C4 C5 -49.0(3)
C28 Fe1 C4 C3 122.69(15)
C5 Fe1 C4 C3 -119.30(18)
C27 Fe1 C4 C3 81.10(17)
C29 Fe1 C4 C3 163.23(14)
C1 Fe1 C4 C3 -81.72(14)
C26 Fe1 C4 C3 50.6(3)
C2 Fe1 C4 C3 -37.52(13)
C25 Fe1 C4 C3 -168.3(2)
C3 C4 C5 C1 0.3(2)
Fe1 C4 C5 C1 -58.84(14)
C3 C4 C5 Fe1 59.18(15)
C2 C1 C5 C4 -0.8(2)
C6 C1 C5 C4 175.67(19)
Fe1 C1 C5 C4 58.92(14)
C2 C1 C5 Fe1 -59.73(14)
C6 C1 C5 Fe1 116.8(2)
C28 Fe1 C5 C4 78.89(15)
C27 Fe1 C5 C4 47.3(3)
C29 Fe1 C5 C4 120.76(14)
C3 Fe1 C5 C4 -37.79(13)
C1 Fe1 C5 C4 -120.01(17)
C26 Fe1 C5 C4 -168.1(3)
C2 Fe1 C5 C4 -81.61(13)
C25 Fe1 C5 C4 161.69(13)
C28 Fe1 C5 C1 -161.09(13)
C27 Fe1 C5 C1 167.3(2)
C4 Fe1 C5 C1 120.01(17)
C29 Fe1 C5 C1 -119.22(13)
C3 Fe1 C5 C1 82.22(13)
C26 Fe1 C5 C1 -48.1(3)
C2 Fe1 C5 C1 38.40(12)
C25 Fe1 C5 C1 -78.30(15)
C5 C1 C6 C11 161.6(2)
C2 C1 C6 C11 -22.7(3)
Fe1 C1 C6 C11 -111.4(2)
C5 C1 C6 C7 -18.3(3)
C2 C1 C6 C7 157.5(2)
Fe1 C1 C6 C7 68.7(2)
C11 C6 C7 C8 1.1(3)
C1 C6 C7 C8 -179.01(19)
C6 C7 C8 C9 0.4(3)
C7 C8 C9 C10 -1.5(3)
C7 C8 C9 C12 176.29(19)
C8 C9 C10 C11 1.2(3)
C12 C9 C10 C11 -176.70(19)
C9 C10 C11 C6 0.3(3)
C7 C6 C11 C10 -1.5(3)
C1 C6 C11 C10 178.66(19)
C10 C9 C12 C13 -176.2(2)
C8 C9 C12 C13 6.0(3)
C9 C12 C13 C14 -178.42(19)
C12 C13 C14 C15 -168.2(2)
C12 C13 C14 C18 13.4(3)
C18 C14 C15 C16 0.3(3)
C13 C14 C15 C16 -178.22(19)
C17 N1 C16 C15 -0.6(3)
C19 N1 C16 C15 178.87(18)
C14 C15 C16 N1 0.1(3)
C16 N1 C17 C18 0.7(3)
C19 N1 C17 C18 -178.78(19)
N1 C17 C18 C14 -0.3(3)
C15 C14 C18 C17 -0.2(3)
C13 C14 C18 C17 178.27(19)
C17 N1 C19 C20 -140.1(2)
C16 N1 C19 C20 40.4(3)
C17 N1 C19 C24 38.5(3)
C16 N1 C19 C24 -141.0(2)
C24 C19 C20 C21 0.4(3)
N1 C19 C20 C21 178.96(19)
C19 C20 C21 C22 -0.8(3)
C20 C21 C22 C23 0.4(4)
C21 C22 C23 C24 0.4(3)
C20 C19 C24 C23 0.4(3)
N1 C19 C24 C23 -178.19(19)
C22 C23 C24 C19 -0.8(3)
C28 Fe1 C25 C26 -82.51(17)
C5 Fe1 C25 C26 165.28(14)
C27 Fe1 C25 C26 -38.34(16)
C4 Fe1 C25 C26 -158.0(2)
C29 Fe1 C25 C26 -119.9(2)
C3 Fe1 C25 C26 43.1(3)
C1 Fe1 C25 C26 122.49(15)
C2 Fe1 C25 C26 79.59(17)
C28 Fe1 C25 C29 37.37(16)
C5 Fe1 C25 C29 -74.84(17)
C27 Fe1 C25 C29 81.53(18)
C4 Fe1 C25 C29 -38.1(3)
C3 Fe1 C25 C29 163.0(2)
C1 Fe1 C25 C29 -117.63(15)
C26 Fe1 C25 C29 119.9(2)
C2 Fe1 C25 C29 -160.54(15)
C29 C25 C26 C27 0.5(3)
Fe1 C25 C26 C27 59.35(16)
C29 C25 C26 Fe1 -58.81(16)
C28 Fe1 C26 C25 80.98(16)
C5 Fe1 C26 C25 -40.2(4)
C27 Fe1 C26 C25 118.7(2)
C4 Fe1 C26 C25 160.4(2)
C29 Fe1 C26 C25 37.40(15)
C3 Fe1 C26 C25 -162.67(14)
C1 Fe1 C26 C25 -76.76(17)
C2 Fe1 C26 C25 -119.75(15)
C28 Fe1 C26 C27 -37.69(17)
C5 Fe1 C26 C27 -158.9(3)
C4 Fe1 C26 C27 41.7(3)
C29 Fe1 C26 C27 -81.27(18)
C3 Fe1 C26 C27 78.66(19)
C1 Fe1 C26 C27 164.57(16)
C2 Fe1 C26 C27 121.58(17)
C25 Fe1 C26 C27 -118.7(2)
C25 C26 C27 C28 -1.0(3)
Fe1 C26 C27 C28 58.84(16)
C25 C26 C27 Fe1 -59.86(16)
C5 Fe1 C27 C28 43.9(3)
C4 Fe1 C27 C28 77.94(17)
C29 Fe1 C27 C28 -37.86(15)
C3 Fe1 C27 C28 120.62(16)
C1 Fe1 C27 C28 -163.3(3)
C26 Fe1 C27 C28 -119.3(2)
C2 Fe1 C27 C28 162.07(14)
C25 Fe1 C27 C28 -81.74(16)
C28 Fe1 C27 C26 119.3(2)
C5 Fe1 C27 C26 163.3(2)
C4 Fe1 C27 C26 -162.72(15)
C29 Fe1 C27 C26 81.48(17)
C3 Fe1 C27 C26 -120.04(16)
C1 Fe1 C27 C26 -44.0(4)
C2 Fe1 C27 C26 -78.59(18)
C25 Fe1 C27 C26 37.60(15)
C26 C27 C28 C29 1.1(3)
Fe1 C27 C28 C29 60.37(17)
C26 C27 C28 Fe1 -59.25(16)
C5 Fe1 C28 C29 80.49(17)
C27 Fe1 C28 C29 -118.6(2)
C4 Fe1 C28 C29 122.29(16)
C3 Fe1 C28 C29 163.34(15)
C1 Fe1 C28 C29 48.4(3)
C26 Fe1 C28 C29 -80.77(17)
C2 Fe1 C28 C29 -167.6(3)
C25 Fe1 C28 C29 -37.49(16)
C5 Fe1 C28 C27 -160.94(14)
C4 Fe1 C28 C27 -119.14(15)
C29 Fe1 C28 C27 118.6(2)
C3 Fe1 C28 C27 -78.09(18)
C1 Fe1 C28 C27 167.0(2)
C26 Fe1 C28 C27 37.80(15)
C2 Fe1 C28 C27 -49.0(4)
C25 Fe1 C28 C27 81.08(16)
C27 C28 C29 C25 -0.8(3)
Fe1 C28 C29 C25 59.40(16)
C27 C28 C29 Fe1 -60.19(17)
C26 C25 C29 C28 0.2(3)
Fe1 C25 C29 C28 -58.91(16)
C26 C25 C29 Fe1 59.06(16)
C5 Fe1 C29 C28 -116.82(17)
C27 Fe1 C29 C28 38.25(17)
C4 Fe1 C29 C28 -74.99(19)
C3 Fe1 C29 C28 -42.8(4)
C1 Fe1 C29 C28 -159.29(15)
C26 Fe1 C29 C28 82.56(18)
C2 Fe1 C29 C28 168.7(2)
C25 Fe1 C29 C28 119.6(2)
C28 Fe1 C29 C25 -119.6(2)
C5 Fe1 C29 C25 123.58(15)
C27 Fe1 C29 C25 -81.34(17)
C4 Fe1 C29 C25 165.41(14)
C3 Fe1 C29 C25 -162.4(2)
C1 Fe1 C29 C25 81.12(17)
C26 Fe1 C29 C25 -37.04(15)
C2 Fe1 C29 C25 49.1(3)
